data_2201073
loop_
_publ_author_name
'Vasuki. G'
'Parthasarathi. V'
'Ramamurthi. K'
'Dubey. S'
'Jindal. D. P'

_publ_section_title
;
 3\b,17\b-Diacetoxy-16-(2-pyridylmethylene)androst-5-ene hydrate
 (1/0.46)
;
_journal_issue 4
_journal_name_full 'Acta Crystallographica Section E'
_journal_page_first o355
_journal_page_last o356
_journal_paper_doi 10.1107/S1600536802003550
_journal_volume 58
_journal_year 2002
_chemical_formula_iupac 'C29 H37 N O4, 0.46H2O'
_chemical_formula_moiety 'C29 H37 N O4, 0.46H2O'
_chemical_formula_sum 'C29 H37.92 N O4.46'
_chemical_formula_weight 471.88
_chemical_name_systematic
;
3\b,17\b-Diacetoxy-16-(2-Pyridylmethylene)androst-5-ene hydrate (1/0.46)
;
_space_group_IT_number 19
_symmetry_cell_setting orthorhombic
_symmetry_space_group_name_Hall 'P 2ac 2ab'
_symmetry_space_group_name_H-M 'P 21 21 21'
_atom_sites_solution_hydrogens geom
_atom_sites_solution_primary direct
_atom_sites_solution_secondary difmap
_audit_creation_method SHELXL-97
_cell_angle_alpha 90.00
_cell_angle_beta 90.00
_cell_angle_gamma 90.00
_cell_formula_units_Z 4
_cell_length_a 11.493(2)
_cell_length_b 15.285(2)
_cell_length_c 15.293(3)
_cell_measurement_reflns_used 25
_cell_measurement_temperature 293(2)
_cell_measurement_theta_max 30
_cell_measurement_theta_min 20
_cell_volume 2686.5(8)
_computing_cell_refinement 'CAD-4 EXPRESS '
_computing_data_collection 'CAD-4 EXPRESS (Enraf-Nonius, 1994)'
_computing_data_reduction 'MolEN (Fair, 1990)'
_computing_molecular_graphics 'PLATON (Spek, 2001)'
_computing_publication_material SHELXL97
_computing_structure_refinement 'SHELXL97 (Sheldrick, 1997)'
_computing_structure_solution 'SHELXS97 (Sheldrick, 1997)'
_diffrn_ambient_temperature 293(2)
_diffrn_measured_fraction_theta_full 0.896
_diffrn_measured_fraction_theta_max 0.896
_diffrn_measurement_device_type 'Enraf-Nonius CAD-4'
_diffrn_measurement_method \w-2\q
_diffrn_radiation_monochromator graphite
_diffrn_radiation_source 'fine-focus sealed tube'
_diffrn_radiation_type CuK\a
_diffrn_radiation_wavelength 1.54180
_diffrn_reflns_av_R_equivalents 0.026
_diffrn_reflns_av_sigmaI/netI 0.0171
_diffrn_reflns_limit_h_max 13
_diffrn_reflns_limit_h_min 0
_diffrn_reflns_limit_k_max 18
_diffrn_reflns_limit_k_min -4
_diffrn_reflns_limit_l_max 18
_diffrn_reflns_limit_l_min 0
_diffrn_reflns_number 2530
_diffrn_reflns_theta_full 67.89
_diffrn_reflns_theta_max 67.89
_diffrn_reflns_theta_min 4.09
_diffrn_standards_decay_% negligible
_diffrn_standards_interval_time 120
_diffrn_standards_number 2
_exptl_absorpt_coefficient_mu 0.620
_exptl_absorpt_correction_T_max 0.890
_exptl_absorpt_correction_T_min 0.818
_exptl_absorpt_correction_type '\y scan'
_exptl_absorpt_process_details '(North et al., 1968)'
_exptl_crystal_colour colourless
_exptl_crystal_density_diffrn 1.167
_exptl_crystal_density_method 'not measured'
_exptl_crystal_description rectangular
_exptl_crystal_F_000 1018
_exptl_crystal_size_max 0.35
_exptl_crystal_size_mid 0.2
_exptl_crystal_size_min 0.2
_refine_diff_density_max 0.12
_refine_diff_density_min -0.12
_refine_ls_extinction_coef 0.0023(3)
_refine_ls_extinction_expression Fc^*^=kFc[1+0.001xFc^2^\l^3^/sin(2\q)]^-1/4^
_refine_ls_extinction_method SHELXL97
_refine_ls_goodness_of_fit_ref 1.06
_refine_ls_hydrogen_treatment riding
_refine_ls_matrix_type full
_refine_ls_number_parameters 316
_refine_ls_number_reflns 2472
_refine_ls_number_restraints 0
_refine_ls_restrained_S_all 1.06
_refine_ls_R_factor_all 0.050
_refine_ls_R_factor_gt 0.040
_refine_ls_shift/su_max <0.001
_refine_ls_shift/su_mean <0.001
_refine_ls_structure_factor_coef Fsqd
_refine_ls_weighting_details 'calc w = 1/[\s^2^(Fo^2^)+(0.0607P)^2^+0.3741P] where P = (Fo^2^+2Fc^2^)/3'
_refine_ls_weighting_scheme calc
_refine_ls_wR_factor_gt 0.101
_refine_ls_wR_factor_ref 0.113
_reflns_number_gt 2064
_reflns_number_total 2472
_reflns_threshold_expression I>2\s(I)
_cod_data_source_file ci6090.cif
_cod_data_source_block I
_cod_depositor_comments
;
 Marking attached hydrogen atoms.

 Antanas Vaitkus,
 2017-11-23
;
_cod_database_code 2201073
_cod_database_fobs_code 2201073

loop_
_symmetry_equiv_pos_as_xyz
'x, y, z'
'x+1/2, -y+1/2, -z'
'-x, y+1/2, -z+1/2'
'-x+1/2, -y, z+1/2'

loop_
_atom_site_label
_atom_site_fract_x
_atom_site_fract_y
_atom_site_fract_z
_atom_site_U_iso_or_equiv
_atom_site_adp_type
_atom_site_calc_flag
_atom_site_refinement_flags
_atom_site_occupancy
_atom_site_disorder_assembly
_atom_site_disorder_group
_atom_site_type_symbol
_atom_site_attached_hydrogens
C1 0.3455(3) 0.0677(2) 0.4652(2) 0.0681(8) Uani d . 1 . . C 0
H1A 0.2806 0.0955 0.4947 0.082 Uiso calc R 1 . . H 0
H1B 0.3259 0.0636 0.4037 0.082 Uiso calc R 1 . . H 0
C2 0.3593(3) -0.0245(2) 0.5013(2) 0.0775(9) Uani d . 1 . . C 0
H2A 0.3719 -0.0220 0.5640 0.093 Uiso calc R 1 . . H 0
H2B 0.2889 -0.0578 0.4905 0.093 Uiso calc R 1 . . H 0
C3 0.4610(3) -0.06851(19) 0.4579(2) 0.0716(9) Uani d . 1 . . C 0
H3 0.4469 -0.0740 0.3949 0.086 Uiso calc R 1 . . H 0
C4 0.5709(3) -0.01700(19) 0.4740(2) 0.0697(8) Uani d . 1 . . C 0
H4A 0.6354 -0.0452 0.4444 0.084 Uiso calc R 1 . . H 0
H4B 0.5877 -0.0164 0.5362 0.084 Uiso calc R 1 . . H 0
C5 0.5590(3) 0.07617(18) 0.44129(19) 0.0585(7) Uani d . 1 . . C 0
C6 0.6351(3) 0.10944(19) 0.3856(2) 0.0622(8) Uani d . 1 . . C 0
H6 0.6958 0.0735 0.3675 0.075 Uiso calc R 1 . . H 0
C7 0.6312(2) 0.20010(18) 0.34979(19) 0.0578(7) Uani d . 1 . . C 0
H7A 0.6060 0.1978 0.2893 0.069 Uiso calc R 1 . . H 0
H7B 0.7090 0.2247 0.3509 0.069 Uiso calc R 1 . . H 0
C8 0.5498(2) 0.25979(17) 0.40064(17) 0.0520(6) Uani d . 1 . . C 0
H8 0.5865 0.2759 0.4562 0.062 Uiso calc R 1 . . H 0
C9 0.4357(2) 0.21071(17) 0.41926(17) 0.0537(6) Uani d . 1 . . C 0
H9 0.4076 0.1904 0.3623 0.064 Uiso calc R 1 . . H 0
C10 0.4541(3) 0.12698(18) 0.47493(17) 0.0558(7) Uani d . 1 . . C 0
C11 0.3392(3) 0.27074(19) 0.4555(2) 0.0680(8) Uani d . 1 . . C 0
H11A 0.2663 0.2387 0.4555 0.082 Uiso calc R 1 . . H 0
H11B 0.3575 0.2852 0.5157 0.082 Uiso calc R 1 . . H 0
C12 0.3223(3) 0.3558(2) 0.4044(2) 0.0642(8) Uani d . 1 . . C 0
H12A 0.2911 0.3427 0.3469 0.077 Uiso calc R 1 . . H 0
H12B 0.2667 0.3928 0.4347 0.077 Uiso calc R 1 . . H 0
C13 0.4372(2) 0.40409(18) 0.39491(17) 0.0539(7) Uani d . 1 . . C 0
C14 0.5237(2) 0.34220(17) 0.34884(17) 0.0516(6) Uani d . 1 . . C 0
H14 0.4849 0.3227 0.2952 0.062 Uiso calc R 1 . . H 0
C15 0.6237(3) 0.40108(19) 0.3194(2) 0.0592(7) Uani d . 1 . . C 0
H15A 0.6849 0.4026 0.3631 0.071 Uiso calc R 1 . . H 0
H15B 0.6563 0.3807 0.2645 0.071 Uiso calc R 1 . . H 0
C16 0.5687(3) 0.49046(19) 0.30857(18) 0.0560(7) Uani d . 1 . . C 0
C17 0.4401(2) 0.47915(19) 0.32853(18) 0.0569(7) Uani d . 1 . . C 0
H17 0.3994 0.4609 0.2752 0.068 Uiso calc R 1 . . H 0
C18 0.4811(3) 0.4377(2) 0.48346(18) 0.0674(8) Uani d . 1 . . C 0
H18A 0.5534 0.4680 0.4754 0.101 Uiso calc R 1 . . H 0
H18B 0.4926 0.3891 0.5223 0.101 Uiso calc R 1 . . H 0
H18C 0.4246 0.4769 0.5080 0.101 Uiso calc R 1 . . H 0
C19 0.4752(3) 0.1483(2) 0.57238(19) 0.0725(9) Uani d . 1 . . C 0
H19A 0.4863 0.0950 0.6044 0.109 Uiso calc R 1 . . H 0
H19B 0.4091 0.1790 0.5954 0.109 Uiso calc R 1 . . H 0
H19C 0.5433 0.1843 0.5779 0.109 Uiso calc R 1 . . H 0
C20 0.6183(3) 0.5671(2) 0.29204(19) 0.0637(8) Uani d . 1 . . C 0
H20 0.5690 0.6154 0.2931 0.076 Uiso calc R 1 . . H 0
C21 0.7404(3) 0.5855(2) 0.27241(19) 0.0685(9) Uani d . 1 . . C 0
C22 0.7802(3) 0.6708(3) 0.2734(2) 0.0845(11) Uani d . 1 . . C 0
H22 0.7300 0.7160 0.2886 0.101 Uiso calc R 1 . . H 0
C23 0.8941(4) 0.6888(3) 0.2520(3) 0.1049(14) Uani d . 1 . . C 0
H23 0.9217 0.7460 0.2520 0.126 Uiso calc R 1 . . H 0
C24 0.9654(4) 0.6206(4) 0.2308(3) 0.1071(15) Uani d . 1 . . C 0
H24 1.0427 0.6305 0.2157 0.129 Uiso calc R 1 . . H 0
C25 0.9213(4) 0.5379(4) 0.2320(3) 0.1016(14) Uani d . 1 . . C 0
H25 0.9710 0.4920 0.2180 0.122 Uiso calc R 1 . . H 0
N26 0.8111(3) 0.5186(2) 0.2523(2) 0.0870(9) Uani d . 1 . . N 0
O27 0.39089(18) 0.56043(13) 0.35918(14) 0.0669(6) Uani d . 1 . . O 0
C28 0.2791(3) 0.5774(2) 0.3393(2) 0.0714(9) Uani d . 1 . . C 0
O29 0.2194(2) 0.52914(19) 0.29822(19) 0.0917(8) Uani d . 1 . . O 0
C30 0.2427(3) 0.6634(2) 0.3762(3) 0.0942(12) Uani d . 1 . . C 0
H30A 0.1630 0.6745 0.3612 0.141 Uiso calc R 1 . . H 0
H30B 0.2911 0.7088 0.3526 0.141 Uiso calc R 1 . . H 0
H30C 0.2507 0.6621 0.4387 0.141 Uiso calc R 1 . . H 0
O31 0.4737(3) -0.15522(14) 0.49735(16) 0.0873(8) Uani d . 1 . . O 0
C32 0.5236(5) -0.2169(2) 0.4505(3) 0.1002(14) Uani d . 1 . . C 0
O33 0.5569(5) -0.2062(2) 0.3780(2) 0.1589(18) Uani d . 1 . . O 0
C34 0.5370(5) -0.3008(2) 0.5013(3) 0.1207(18) Uani d . 1 . . C 0
H34A 0.5707 -0.3448 0.4643 0.181 Uiso calc R 1 . . H 0
H34B 0.4621 -0.3202 0.5212 0.181 Uiso calc R 1 . . H 0
H34C 0.5868 -0.2910 0.5507 0.181 Uiso calc R 1 . . H 0
O1W 0.1749(12) 0.3897(9) 0.1665(9) 0.175(5) Uiso d P 0.35 . . O 2
O2W 0.871(3) 0.352(2) 0.203(2) 0.130(10) Uiso d P 0.11 . . O 2

loop_
_atom_site_aniso_label
_atom_site_aniso_U_11
_atom_site_aniso_U_22
_atom_site_aniso_U_33
_atom_site_aniso_U_12
_atom_site_aniso_U_13
_atom_site_aniso_U_23
C1 0.0608(19) 0.0723(19) 0.0712(18) -0.0086(17) 0.0008(15) 0.0032(16)
C2 0.081(2) 0.0726(19) 0.079(2) -0.0151(19) -0.0008(19) 0.0047(18)
C3 0.092(2) 0.0595(16) 0.0631(16) -0.0085(19) -0.0080(18) 0.0009(14)
C4 0.075(2) 0.0632(17) 0.0706(19) 0.0019(18) -0.0027(17) 0.0026(15)
C5 0.0620(17) 0.0566(15) 0.0570(15) 0.0026(15) -0.0057(15) -0.0018(13)
C6 0.0576(18) 0.0598(16) 0.0693(17) 0.0083(15) 0.0000(15) -0.0058(14)
C7 0.0478(15) 0.0626(16) 0.0632(16) 0.0057(14) 0.0026(14) -0.0007(14)
C8 0.0483(15) 0.0582(15) 0.0495(13) 0.0013(14) 0.0004(12) -0.0017(12)
C9 0.0504(15) 0.0593(15) 0.0513(13) 0.0023(14) 0.0019(13) -0.0031(12)
C10 0.0565(17) 0.0588(15) 0.0519(14) -0.0025(14) 0.0006(13) -0.0027(12)
C11 0.0517(17) 0.0668(18) 0.086(2) 0.0013(15) 0.0164(16) 0.0004(16)
C12 0.0486(16) 0.0664(17) 0.0777(19) 0.0091(15) 0.0093(15) 0.0011(16)
C13 0.0473(15) 0.0611(15) 0.0534(14) 0.0055(14) 0.0020(12) -0.0020(12)
C14 0.0429(14) 0.0600(15) 0.0517(13) 0.0033(13) -0.0005(12) -0.0028(12)
C15 0.0494(16) 0.0666(16) 0.0615(15) 0.0068(14) 0.0052(14) 0.0045(14)
C16 0.0507(16) 0.0652(17) 0.0522(14) 0.0067(15) -0.0004(13) 0.0080(13)
C17 0.0507(15) 0.0619(16) 0.0581(15) 0.0078(15) 0.0000(14) 0.0018(13)
C18 0.079(2) 0.0679(17) 0.0548(15) 0.0104(17) 0.0050(16) -0.0042(14)
C19 0.088(2) 0.0759(19) 0.0539(15) -0.0002(19) -0.0009(16) -0.0017(15)
C20 0.0591(18) 0.0684(18) 0.0636(16) 0.0068(16) -0.0006(15) 0.0130(15)
C21 0.0565(19) 0.089(2) 0.0602(17) 0.0029(19) -0.0044(15) 0.0239(17)
C22 0.069(2) 0.092(3) 0.092(3) -0.012(2) -0.007(2) 0.022(2)
C23 0.082(3) 0.124(3) 0.108(3) -0.031(3) -0.005(3) 0.028(3)
C24 0.062(2) 0.161(4) 0.099(3) -0.016(3) -0.002(2) 0.036(3)
C25 0.065(2) 0.143(4) 0.097(3) 0.014(3) 0.009(2) 0.031(3)
N26 0.0620(18) 0.112(2) 0.087(2) 0.0093(18) 0.0112(16) 0.0284(19)
O27 0.0571(12) 0.0636(12) 0.0799(13) 0.0137(10) 0.0028(11) 0.0013(11)
C28 0.057(2) 0.078(2) 0.079(2) 0.0141(18) 0.0128(17) 0.0119(18)
O29 0.0560(13) 0.1045(19) 0.115(2) 0.0191(14) -0.0070(14) -0.0035(18)
C30 0.088(3) 0.080(2) 0.115(3) 0.026(2) 0.030(2) 0.009(2)
O31 0.124(2) 0.0588(12) 0.0794(14) -0.0063(14) -0.0111(16) 0.0011(12)
C32 0.148(4) 0.061(2) 0.092(3) 0.004(2) -0.035(3) -0.008(2)
O33 0.279(5) 0.102(2) 0.096(2) 0.066(3) 0.019(3) -0.0030(18)
C34 0.172(5) 0.060(2) 0.130(3) -0.011(3) -0.047(4) 0.004(2)

loop_
_atom_type_symbol
_atom_type_description
_atom_type_scat_dispersion_real
_atom_type_scat_dispersion_imag
_atom_type_scat_source
C C 0.0181 0.0091 'International Tables Vol C Tables 4.2.6.8 and 6.1.1.4'
H H 0.0000 0.0000 'International Tables Vol C Tables 4.2.6.8 and 6.1.1.4'
N N 0.0311 0.0180 'International Tables Vol C Tables 4.2.6.8 and 6.1.1.4'
O O 0.0492 0.0322 'International Tables Vol C Tables 4.2.6.8 and 6.1.1.4'

loop_
_geom_angle_atom_site_label_1
_geom_angle_atom_site_label_2
_geom_angle_atom_site_label_3
_geom_angle
C2 C1 C10 115.0(3)
C2 C1 H1A 108.5
C10 C1 H1A 108.5
C2 C1 H1B 108.5
C10 C1 H1B 108.5
H1A C1 H1B 107.5
C3 C2 C1 109.6(3)
C3 C2 H2A 109.8
C1 C2 H2A 109.8
C3 C2 H2B 109.8
C1 C2 H2B 109.8
H2A C2 H2B 108.2
O31 C3 C2 107.5(3)
O31 C3 C4 108.8(3)
C2 C3 C4 110.2(2)
O31 C3 H3 110.1
C2 C3 H3 110.1
C4 C3 H3 110.1
C3 C4 C5 111.1(3)
C3 C4 H4A 109.4
C5 C4 H4A 109.4
C3 C4 H4B 109.4
C5 C4 H4B 109.4
H4A C4 H4B 108.0
C6 C5 C4 120.9(3)
C6 C5 C10 123.0(3)
C4 C5 C10 116.0(3)
C5 C6 C7 125.0(3)
C5 C6 H6 117.5
C7 C6 H6 117.5
C6 C7 C8 112.9(2)
C6 C7 H7A 109.0
C8 C7 H7A 109.0
C6 C7 H7B 109.0
C8 C7 H7B 109.0
H7A C7 H7B 107.8
C14 C8 C7 110.6(2)
C14 C8 C9 109.5(2)
C7 C8 C9 109.1(2)
C14 C8 H8 109.2
C7 C8 H8 109.2
C9 C8 H8 109.2
C8 C9 C11 112.9(2)
C8 C9 C10 112.9(2)
C11 C9 C10 113.0(2)
C8 C9 H9 105.7
C11 C9 H9 105.7
C10 C9 H9 105.7
C5 C10 C19 108.0(3)
C5 C10 C1 107.9(2)
C19 C10 C1 110.0(2)
C5 C10 C9 110.0(2)
C19 C10 C9 112.1(2)
C1 C10 C9 108.7(2)
C12 C11 C9 114.4(2)
C12 C11 H11A 108.7
C9 C11 H11A 108.7
C12 C11 H11B 108.7
C9 C11 H11B 108.7
H11A C11 H11B 107.6
C13 C12 C11 110.5(3)
C13 C12 H12A 109.5
C11 C12 H12A 109.5
C13 C12 H12B 109.5
C11 C12 H12B 109.5
H12A C12 H12B 108.1
C12 C13 C17 116.4(2)
C12 C13 C18 111.3(2)
C17 C13 C18 109.1(2)
C12 C13 C14 107.8(2)
C17 C13 C14 98.2(2)
C18 C13 C14 113.4(2)
C8 C14 C15 119.6(2)
C8 C14 C13 113.4(2)
C15 C14 C13 105.0(2)
C8 C14 H14 105.9
C15 C14 H14 105.9
C13 C14 H14 105.9
C16 C15 C14 104.5(2)
C16 C15 H15A 110.9
C14 C15 H15A 110.9
C16 C15 H15B 110.9
C14 C15 H15B 110.9
H15A C15 H15B 108.9
C20 C16 C15 129.7(3)
C20 C16 C17 123.8(3)
C15 C16 C17 106.4(2)
O27 C17 C16 110.4(2)
O27 C17 C13 114.9(2)
C16 C17 C13 103.8(2)
O27 C17 H17 109.2
C16 C17 H17 109.2
C13 C17 H17 109.2
C13 C18 H18A 109.5
C13 C18 H18B 109.5
H18A C18 H18B 109.5
C13 C18 H18C 109.5
H18A C18 H18C 109.5
H18B C18 H18C 109.5
C10 C19 H19A 109.5
C10 C19 H19B 109.5
H19A C19 H19B 109.5
C10 C19 H19C 109.5
H19A C19 H19C 109.5
H19B C19 H19C 109.5
C16 C20 C21 128.3(3)
C16 C20 H20 115.8
C21 C20 H20 115.8
N26 C21 C22 121.4(3)
N26 C21 C20 118.8(3)
C22 C21 C20 119.8(3)
C23 C22 C21 120.1(4)
C23 C22 H22 120.0
C21 C22 H22 120.0
C24 C23 C22 118.3(4)
C24 C23 H23 120.8
C22 C23 H23 120.8
C25 C24 C23 118.8(4)
C25 C24 H24 120.6
C23 C24 H24 120.6
N26 C25 C24 124.1(4)
N26 C25 H25 118.0
C24 C25 H25 118.0
C25 N26 C21 117.3(4)
C28 O27 C17 117.8(3)
O29 C28 O27 123.5(3)
O29 C28 C30 125.9(3)
O27 C28 C30 110.6(3)
C28 C30 H30A 109.5
C28 C30 H30B 109.5
H30A C30 H30B 109.5
C28 C30 H30C 109.5
H30A C30 H30C 109.5
H30B C30 H30C 109.5
C32 O31 C3 117.9(3)
O33 C32 O31 123.5(4)
O33 C32 C34 124.5(5)
O31 C32 C34 112.0(4)
C32 C34 H34A 109.5
C32 C34 H34B 109.5
H34A C34 H34B 109.5
C32 C34 H34C 109.5
H34A C34 H34C 109.5
H34B C34 H34C 109.5

loop_
_geom_bond_atom_site_label_1
_geom_bond_atom_site_label_2
_geom_bond_site_symmetry_2
_geom_bond_distance
_geom_bond_publ_flag
C1 C2 . 1.521(4) ?
C1 C10 . 1.550(4) ?
C1 H1A . 0.97 ?
C1 H1B . 0.97 ?
C2 C3 . 1.504(5) ?
C2 H2A . 0.97 ?
C2 H2B . 0.97 ?
C3 O31 . 1.464(4) ?
C3 C4 . 1.508(5) ?
C3 H3 . 0.98 ?
C4 C5 . 1.516(4) ?
C4 H4A . 0.97 ?
C4 H4B . 0.97 ?
C5 C6 . 1.323(4) ?
C5 C10 . 1.523(4) ?
C6 C7 . 1.491(4) ?
C6 H6 . 0.93 ?
C7 C8 . 1.521(4) ?
C7 H7A . 0.97 ?
C7 H7B . 0.97 ?
C8 C14 . 1.518(4) ?
C8 C9 . 1.537(4) ?
C8 H8 . 0.98 ?
C9 C11 . 1.543(4) ?
C9 C10 . 1.552(4) ?
C9 H9 . 0.98 ?
C10 C19 . 1.545(4) ?
C11 C12 . 1.530(4) ?
C11 H11A . 0.97 ?
C11 H11B . 0.97 ?
C12 C13 . 1.520(4) ?
C12 H12A . 0.97 ?
C12 H12B . 0.97 ?
C13 C17 . 1.532(4) ?
C13 C18 . 1.533(4) ?
C13 C14 . 1.543(4) ?
C14 C15 . 1.528(4) ?
C14 H14 . 0.98 ?
C15 C16 . 1.514(4) ?
C15 H15A . 0.97 ?
C15 H15B . 0.97 ?
C16 C20 . 1.328(4) ?
C16 C17 . 1.520(4) ?
C17 O27 . 1.443(3) ?
C17 H17 . 0.98 ?
C18 H18A . 0.96 ?
C18 H18B . 0.96 ?
C18 H18C . 0.96 ?
C19 H19A . 0.96 ?
C19 H19B . 0.96 ?
C19 H19C . 0.96 ?
C20 C21 . 1.463(4) ?
C20 H20 . 0.93 ?
C21 N26 . 1.342(5) ?
C21 C22 . 1.381(5) ?
C22 C23 . 1.377(6) ?
C22 H22 . 0.93 ?
C23 C24 . 1.365(6) ?
C23 H23 . 0.93 ?
C24 C25 . 1.362(7) ?
C24 H24 . 0.93 ?
C25 N26 . 1.338(5) ?
C25 H25 . 0.93 ?
O27 C28 . 1.346(4) ?
C28 O29 . 1.187(4) ?
C28 C30 . 1.490(5) ?
C30 H30A . 0.96 ?
C30 H30B . 0.96 ?
C30 H30C . 0.96 ?
O31 C32 . 1.315(5) ?
C32 O33 . 1.185(6) ?
C32 C34 . 1.507(5) ?
C34 H34A . 0.96 ?
C34 H34B . 0.96 ?
C34 H34C . 0.96 ?

loop_
_geom_torsion_atom_site_label_1
_geom_torsion_atom_site_label_2
_geom_torsion_atom_site_label_3
_geom_torsion_atom_site_label_4
_geom_torsion
C10 C1 C2 C3 -57.1(4)
C1 C2 C3 O31 177.6(2)
C1 C2 C3 C4 59.2(4)
O31 C3 C4 C5 -175.2(2)
C2 C3 C4 C5 -57.6(4)
C3 C4 C5 C6 -125.4(3)
C3 C4 C5 C10 53.4(4)
C4 C5 C6 C7 -179.9(3)
C10 C5 C6 C7 1.3(5)
C5 C6 C7 C8 15.2(4)
C6 C7 C8 C14 -164.9(2)
C6 C7 C8 C9 -44.4(3)
C14 C8 C9 C11 -48.3(3)
C7 C8 C9 C11 -169.5(2)
C14 C8 C9 C10 -178.0(2)
C7 C8 C9 C10 60.8(3)
C6 C5 C10 C19 -109.6(3)
C4 C5 C10 C19 71.6(3)
C6 C5 C10 C1 131.5(3)
C4 C5 C10 C1 -47.3(3)
C6 C5 C10 C9 13.1(4)
C4 C5 C10 C9 -165.7(2)
C2 C1 C10 C5 49.4(3)
C2 C1 C10 C19 -68.2(3)
C2 C1 C10 C9 168.7(3)
C8 C9 C10 C5 -44.1(3)
C11 C9 C10 C5 -173.8(2)
C8 C9 C10 C19 76.1(3)
C11 C9 C10 C19 -53.6(3)
C8 C9 C10 C1 -162.0(2)
C11 C9 C10 C1 68.3(3)
C8 C9 C11 C12 47.9(4)
C10 C9 C11 C12 177.5(3)
C9 C11 C12 C13 -52.8(4)
C11 C12 C13 C17 166.8(2)
C11 C12 C13 C18 -67.3(3)
C11 C12 C13 C14 57.7(3)
C7 C8 C14 C15 -57.7(3)
C9 C8 C14 C15 -178.0(2)
C7 C8 C14 C13 177.5(2)
C9 C8 C14 C13 57.3(3)
C12 C13 C14 C8 -62.5(3)
C17 C13 C14 C8 176.2(2)
C18 C13 C14 C8 61.2(3)
C12 C13 C14 C15 165.1(2)
C17 C13 C14 C15 43.9(3)
C18 C13 C14 C15 -71.1(3)
C8 C14 C15 C16 -155.3(2)
C13 C14 C15 C16 -26.6(3)
C14 C15 C16 C20 172.9(3)
C14 C15 C16 C17 -2.1(3)
C20 C16 C17 O27 -21.7(4)
C15 C16 C17 O27 153.7(2)
C20 C16 C17 C13 -145.3(3)
C15 C16 C17 C13 30.1(3)
C12 C13 C17 O27 80.0(3)
C18 C13 C17 O27 -47.0(3)
C14 C13 C17 O27 -165.3(2)
C12 C13 C17 C16 -159.3(2)
C18 C13 C17 C16 73.6(3)
C14 C13 C17 C16 -44.7(3)
C15 C16 C20 C21 5.6(5)
C17 C16 C20 C21 179.8(3)
C16 C20 C21 N26 13.4(5)
C16 C20 C21 C22 -167.6(3)
N26 C21 C22 C23 1.2(5)
C20 C21 C22 C23 -177.7(3)
C21 C22 C23 C24 -0.5(6)
C22 C23 C24 C25 -0.3(7)
C23 C24 C25 N26 0.5(7)
C24 C25 N26 C21 0.1(6)
C22 C21 N26 C25 -1.0(5)
C20 C21 N26 C25 178.0(3)
C16 C17 O27 C28 147.5(3)
C13 C17 O27 C28 -95.6(3)
C17 O27 C28 O29 0.1(5)
C17 O27 C28 C30 179.8(2)
C2 C3 O31 C32 154.3(4)
C4 C3 O31 C32 -86.4(4)
C3 O31 C32 O33 -1.3(8)
C3 O31 C32 C34 176.6(3)
